data_7035582
loop_
_publ_author_name
'Kiefer, Claude'
'Bestgen, Sebastian'
'Gamer, Michael T.'
'Lebedkin, Sergei'
'Kappes, Manfred M.'
'Roesky, Peter W.'

_publ_section_title
;
 Alkynyl-functionalized gold NHC complexes and their coinage metal
 clusters.
;
_journal_issue 30
_journal_name_full 'Dalton transactions (Cambridge, England : 2003)'
_journal_page_first 13662
_journal_page_last 13670
_journal_paper_doi 10.1039/c5dt02228b
_journal_volume 44
_journal_year 2015
_chemical_formula_moiety 'C32 H46 B2 Dy N O P2 S Si, C4 H8 O'
_chemical_formula_sum 'C36 H54 B2 Dy N O2 P2 S Si'
_chemical_formula_weight 839.01
_space_group_crystal_system monoclinic
_space_group_IT_number 14
_space_group_name_Hall '-P 2yn'
_space_group_name_H-M_alt 'P 1 21/n 1'
_symmetry_space_group_name_Hall '-P 2yn'
_symmetry_space_group_name_H-M 'P 1 21/n 1'
_atom_sites_solution_hydrogens mixed
_audit_creation_date 2014-12-09
_audit_creation_method
;
Olex2 1.2
(compiled 2014.11.28 svn.r3106 for OlexSys, GUI svn.r4959)
;
_audit_update_record
;
2014-12-23 deposited with the CCDC.
2015-06-26 downloaded from the CCDC.
;
_cell_angle_alpha 90
_cell_angle_beta 97.516(6)
_cell_angle_gamma 90
_cell_formula_units_Z 4
_cell_length_a 9.8348(7)
_cell_length_b 11.4038(6)
_cell_length_c 36.103(3)
_cell_measurement_reflns_used 17472
_cell_measurement_temperature 150
_cell_measurement_theta_max 26.90
_cell_measurement_theta_min 1.87
_cell_volume 4014.3(5)
_computing_cell_refinement 'STOE X-AREA, PLATON (A.L.Spek, 2005)'
_computing_data_collection 'STOE X-AREA'
_computing_data_reduction 'STOE X-RED & LANA, PLATON (A.L.Spek, 2005)'
_computing_molecular_graphics 'Diamond 2/3, Olex2 (Dolomanov et al., 2009)'
_computing_publication_material 'MS Word, Olex2 (Dolomanov et al., 2009)'
_computing_structure_refinement 'SHELXL (Sheldrick, 2008)'
_computing_structure_solution 'SHELXS (Sheldrick, 2008)'
_diffrn_ambient_temperature 150
_diffrn_detector 'image plate (34cm diameter)'
_diffrn_detector_area_resol_mean 6.67
_diffrn_detector_type STOE
_diffrn_measured_fraction_theta_full 0.995
_diffrn_measured_fraction_theta_max 0.994
_diffrn_measurement_device '2-circle goniometer'
_diffrn_measurement_device_type 'STOE IPDS 2'
_diffrn_measurement_method 'rotation method'
_diffrn_radiation_collimation '0.5mm monocapillary'
_diffrn_radiation_monochromator 'plane graphite'
_diffrn_radiation_type MoK\a
_diffrn_radiation_wavelength 0.71073
_diffrn_reflns_av_R_equivalents 0.1482
_diffrn_reflns_av_unetI/netI 0.1135
_diffrn_reflns_laue_measured_fraction_full 0.995
_diffrn_reflns_laue_measured_fraction_max 0.994
_diffrn_reflns_limit_h_max 10
_diffrn_reflns_limit_h_min -12
_diffrn_reflns_limit_k_max 14
_diffrn_reflns_limit_k_min -14
_diffrn_reflns_limit_l_max 44
_diffrn_reflns_limit_l_min -44
_diffrn_reflns_number 30469
_diffrn_reflns_point_group_measured_fraction_full 0.995
_diffrn_reflns_point_group_measured_fraction_max 0.994
_diffrn_reflns_theta_full 25.242
_diffrn_reflns_theta_max 26.000
_diffrn_reflns_theta_min 1.874
_diffrn_source 'sealed tube, 12x0.4mm long-fine focus'
_exptl_absorpt_coefficient_mu 2.053
_exptl_absorpt_correction_T_max 0.9859
_exptl_absorpt_correction_T_min 0.8467
_exptl_absorpt_correction_type integration
_exptl_absorpt_process_details 'STOE X-RED & X-SHAPE'
_exptl_crystal_colour colourless
_exptl_crystal_colour_primary colourless
_exptl_crystal_density_diffrn 1.388
_exptl_crystal_description needle
_exptl_crystal_F_000 1716
_exptl_crystal_size_max 0.61
_exptl_crystal_size_mid 0.238
_exptl_crystal_size_min 0.04
_refine_diff_density_max 1.712
_refine_diff_density_min -1.234
_refine_diff_density_rms 0.124
_refine_ls_extinction_method none
_refine_ls_goodness_of_fit_ref 1.005
_refine_ls_hydrogen_treatment mixed
_refine_ls_matrix_type full
_refine_ls_number_parameters 470
_refine_ls_number_reflns 7838
_refine_ls_number_restraints 20
_refine_ls_restrained_S_all 1.003
_refine_ls_R_factor_all 0.1069
_refine_ls_R_factor_gt 0.0638
_refine_ls_shift/su_max 0.001
_refine_ls_shift/su_mean 0.000
_refine_ls_structure_factor_coef Fsqd
_refine_ls_weighting_details 'w=1/[\s^2^(Fo^2^)+(0.0583P)^2^] where P=(Fo^2^+2Fc^2^)/3'
_refine_ls_weighting_scheme calc
_refine_ls_wR_factor_gt 0.1304
_refine_ls_wR_factor_ref 0.1448
_reflns_Friedel_coverage 0.000
_reflns_number_gt 5059
_reflns_number_total 7838
_reflns_threshold_expression 'I > 2\s(I)'
_cod_data_source_file c5dt02228b2.cif
_cod_data_source_block 6
_cod_depositor_comments 'Adding full bibliography for 7035578--7035585.cif.'
_cod_database_code 7035582
_audit_block_doi 10.5517/cc13y1vy
_shelxl_version_number 2014/6
_shelx_space_group_comment
;
The symmetry employed for this shelxl refinement is uniquely defined
by the following loop, which should always be used as a source of
symmetry information in preference to the above space-group names.
They are only intended as comments.
;
_olex2_refinement_description
;
1. Fixed Uiso
 At 1.2 times of:
  All C(H) groups, All C(H,H) groups, All C(H,H,H,H) groups
 At 1.5 times of:
  All C(H,H,H) groups
2. Restrained distances
 H1C-H1D = H1B-H1C = H1B-H1D = H1B-H1A = H1C-H1A = H1D-H1A
 1.7 with sigma of 0.02
 B1-H1A = B1-H1D = B1-H1B = B1-H1C
 1.05 with sigma of 0.02
 B2-H2D = B2-H2B = B2-H2C = B2-H2A
 1.05 with sigma of 0.02
 H2C-H2A = H2D-H2A = H2B-H2A = H2B-H2D = H2B-H2C = H2D-H2C
 1.7 with sigma of 0.02
3. Others
 Sof(H30C)=Sof(H30D)=Sof(H32C)=Sof(H32D)=1-FVAR(1)
 Sof(H30A)=Sof(H30B)=Sof(H32A)=Sof(H32B)=FVAR(1)
 Sof(H33C)=Sof(H33D)=Sof(H35C)=Sof(H35D)=1-FVAR(2)
 Sof(H33A)=Sof(H33B)=Sof(H35A)=Sof(H35B)=FVAR(2)
 Fixed Sof: C31A(0.5) H31A(0.5) H31B(0.5) C31B(0.5) H31C(0.5) H31D(0.5)
 C34A(0.5) H34A(0.5) H34B(0.5) C34B(0.5) H34C(0.5) H34D(0.5)
4.a Ternary CH refined with riding coordinates:
 C1(H1)
4.b Secondary CH2 refined with riding coordinates:
 C29(H29A,H29B), C30(H30C,H30D), C30(H30A,H30B), C31A(H31A,H31B), C31B(H31C,
 H31D), C32(H32C,H32D), C32(H32A,H32B), C33(H33C,H33D), C33(H33A,H33B),
 C34A(H34A,H34B), C34B(H34C,H34D), C35(H35C,H35D), C35(H35A,H35B), C36(H36A,
 H36B)
4.c Aromatic/amide H refined with riding coordinates:
 C1A(H1AA), C3(H3), C4(H4), C5(H5), C6(H6), C7(H7), C9(H9), C10(H10), C11(H11),
  C12(H12), C13(H13), C15(H15), C16(H16), C17(H17), C19(H19), C21(H21),
 C22(H22), C23(H23), C24(H24), C25(H25)
4.d Idealised Me refined as rotating group:
 C26(H26A,H26B,H26C), C27(H27A,H27B,H27C), C28(H28A,H28B,H28C)
;
_olex2_submission_special_instructions 'No special instructions were received'

loop_
_space_group_symop_operation_xyz
'x, y, z'
'-x+1/2, y+1/2, -z+1/2'
'-x, -y, -z'
'x-1/2, -y-1/2, z-1/2'

loop_
_atom_site_label
_atom_site_type_symbol
_atom_site_fract_x
_atom_site_fract_y
_atom_site_fract_z
_atom_site_U_iso_or_equiv
_atom_site_adp_type
_atom_site_occupancy
_atom_site_site_symmetry_order
_atom_site_calc_flag
_atom_site_refinement_flags_posn
_atom_site_refinement_flags_occupancy
_atom_site_disorder_assembly
_atom_site_disorder_group
B1 B 0.9692(11) 0.9428(11) 0.8349(3) 0.058(3) Uani 1 1 d D . . .
B2 B 0.6858(13) 1.1888(10) 0.8336(3) 0.057(3) Uani 1 1 d D . . .
C1 C 0.4649(8) 0.9059(7) 0.8451(2) 0.0392(18) Uani 1 1 d . . . .
H1 H 0.3893 0.9577 0.8333 0.047 Uiso 1 1 calc R . . .
C1A C 0.3440(11) 0.4531(8) 0.8613(2) 0.058(3) Uani 1 1 d . . . .
H1AA H 0.3727 0.3735 0.8621 0.070 Uiso 1 1 calc R . . .
C2 C 0.4309(8) 1.0606(7) 0.9051(2) 0.0383(18) Uani 1 1 d . . . .
C3 C 0.5047(9) 1.1466(7) 0.9268(2) 0.043(2) Uani 1 1 d . . . .
H3 H 0.6012 1.1380 0.9325 0.052 Uiso 1 1 calc R . . .
C4 C 0.4432(10) 1.2427(8) 0.9401(3) 0.051(2) Uani 1 1 d . . . .
H4 H 0.4962 1.2996 0.9549 0.061 Uiso 1 1 calc R . . .
C5 C 0.3053(11) 1.2553(8) 0.9320(3) 0.054(2) Uani 1 1 d . . . .
H5 H 0.2609 1.3187 0.9426 0.065 Uiso 1 1 calc R . . .
C6 C 0.2280(9) 1.1769(9) 0.9084(3) 0.052(2) Uani 1 1 d . . . .
H6 H 0.1329 1.1904 0.9011 0.063 Uiso 1 1 calc R . . .
C7 C 0.2914(8) 1.0784(8) 0.8957(2) 0.0432(19) Uani 1 1 d . . . .
H7 H 0.2384 1.0229 0.8803 0.052 Uiso 1 1 calc R . . .
C8 C 0.4680(9) 0.8173(8) 0.9238(2) 0.041(2) Uani 1 1 d . . . .
C9 C 0.3613(9) 0.8323(8) 0.9452(2) 0.044(2) Uani 1 1 d . . . .
H9 H 0.3130 0.9046 0.9444 0.053 Uiso 1 1 calc R . . .
C10 C 0.3255(10) 0.7407(9) 0.9679(2) 0.053(2) Uani 1 1 d . . . .
H10 H 0.2533 0.7514 0.9827 0.063 Uiso 1 1 calc R . . .
C11 C 0.3936(10) 0.6363(8) 0.9689(2) 0.050(2) Uani 1 1 d . . . .
H11 H 0.3681 0.5743 0.9842 0.060 Uiso 1 1 calc R . . .
C12 C 0.4993(10) 0.6209(8) 0.9478(2) 0.049(2) Uani 1 1 d . . . .
H12 H 0.5468 0.5482 0.9487 0.059 Uiso 1 1 calc R . . .
C13 C 0.5365(9) 0.7103(8) 0.9254(2) 0.046(2) Uani 1 1 d . . . .
H13 H 0.6096 0.6986 0.9110 0.055 Uiso 1 1 calc R . . .
C14 C 0.3776(9) 0.6545(8) 0.8458(2) 0.044(2) Uani 1 1 d . . . .
C15 C 0.2552(9) 0.6838(8) 0.8586(2) 0.046(2) Uani 1 1 d . . . .
H15 H 0.2249 0.7629 0.8576 0.055 Uiso 1 1 calc R . . .
C16 C 0.1776(10) 0.5985(9) 0.8726(3) 0.055(2) Uani 1 1 d . . . .
H16 H 0.0937 0.6188 0.8813 0.066 Uiso 1 1 calc R . . .
C17 C 0.2205(11) 0.4857(10) 0.8740(3) 0.058(2) Uani 1 1 d . . . .
H17 H 0.1660 0.4275 0.8838 0.070 Uiso 1 1 calc R . . .
C19 C 0.4225(10) 0.5384(8) 0.8477(2) 0.050(2) Uani 1 1 d . . . .
H19 H 0.5075 0.5183 0.8395 0.060 Uiso 1 1 calc R . . .
C20 C 0.3848(9) 0.7697(8) 0.7779(2) 0.044(2) Uani 1 1 d . . . .
C21 C 0.2584(10) 0.8265(10) 0.7693(2) 0.055(2) Uani 1 1 d . . . .
H21 H 0.2253 0.8748 0.7876 0.066 Uiso 1 1 calc R . . .
C22 C 0.1807(11) 0.8140(11) 0.7346(3) 0.066(3) Uani 1 1 d . . . .
H22 H 0.0952 0.8529 0.7287 0.079 Uiso 1 1 calc R . . .
C23 C 0.2334(14) 0.7415(10) 0.7087(3) 0.070(3) Uani 1 1 d . . . .
H23 H 0.1825 0.7323 0.6846 0.084 Uiso 1 1 calc R . . .
C24 C 0.3526(15) 0.6847(11) 0.7164(3) 0.076(4) Uani 1 1 d . . . .
H24 H 0.3849 0.6351 0.6984 0.092 Uiso 1 1 calc R . . .
C25 C 0.4277(12) 0.6992(9) 0.7510(3) 0.061(3) Uani 1 1 d . . . .
H25 H 0.5125 0.6589 0.7564 0.074 Uiso 1 1 calc R . . .
C26 C 0.9153(12) 0.8103(11) 0.9360(3) 0.078(3) Uani 1 1 d . . . .
H26A H 0.8609 0.7381 0.9334 0.117 Uiso 1 1 calc GR . . .
H26B H 0.9809 0.8066 0.9588 0.117 Uiso 1 1 calc GR . . .
H26C H 0.9651 0.8190 0.9143 0.117 Uiso 1 1 calc GR . . .
C27 C 0.9010(10) 1.0733(11) 0.9417(3) 0.067(3) Uani 1 1 d . . . .
H27A H 0.9421 1.0841 0.9186 0.101 Uiso 1 1 calc GR . . .
H27B H 0.9737 1.0681 0.9630 0.101 Uiso 1 1 calc GR . . .
H27C H 0.8413 1.1402 0.9452 0.101 Uiso 1 1 calc GR . . .
C28 C 0.7181(9) 0.9240(11) 0.9821(2) 0.060(3) Uani 1 1 d . . . .
H28A H 0.6458 0.9832 0.9821 0.090 Uiso 1 1 calc GR . . .
H28B H 0.7875 0.9359 1.0039 0.090 Uiso 1 1 calc GR . . .
H28C H 0.6781 0.8456 0.9833 0.090 Uiso 1 1 calc GR . . .
C29 C 0.6950(11) 0.9129(12) 0.7409(3) 0.073(3) Uani 1 1 d . . . .
H29A H 0.6889 0.8266 0.7430 0.087 Uiso 1 1 calc R . . .
H29B H 0.7928 0.9354 0.7422 0.087 Uiso 1 1 calc R . . .
C30 C 0.6162(14) 0.9544(12) 0.7051(3) 0.081(4) Uani 1 1 d . . . .
H30C H 0.6688 1.0147 0.6933 0.098 Uiso 0.37(12) 1 calc R P A 2
H30D H 0.5967 0.8882 0.6874 0.098 Uiso 0.37(12) 1 calc R P A 2
H30A H 0.5476 0.8953 0.6948 0.098 Uiso 0.63(12) 1 calc R P A 1
H30B H 0.6781 0.9716 0.6862 0.098 Uiso 0.63(12) 1 calc R P A 1
C31A C 0.490(3) 1.003(2) 0.7147(6) 0.072(8) Uani 0.5 1 d . P B 2
H31A H 0.4184 0.9421 0.7141 0.086 Uiso 0.5 1 calc R P B 2
H31B H 0.4563 1.0667 0.6972 0.086 Uiso 0.5 1 calc R P B 2
C31B C 0.544(4) 1.070(3) 0.7170(6) 0.086(8) Uani 0.5 1 d . P B 1
H31C H 0.6026 1.1391 0.7147 0.103 Uiso 0.5 1 calc R P B 1
H31D H 0.4547 1.0815 0.7014 0.103 Uiso 0.5 1 calc R P B 1
C32 C 0.5264(12) 1.0506(9) 0.7536(3) 0.063(3) Uani 1 1 d . . . .
H32C H 0.5624 1.1315 0.7531 0.076 Uiso 0.37(12) 1 calc R P A 2
H32D H 0.4456 1.0502 0.7673 0.076 Uiso 0.37(12) 1 calc R P A 2
H32A H 0.4344 1.0168 0.7549 0.076 Uiso 0.63(12) 1 calc R P A 1
H32B H 0.5329 1.1258 0.7674 0.076 Uiso 0.63(12) 1 calc R P A 1
C33 C 0.2656(11) 0.5967(11) 1.0881(3) 0.064(3) Uani 1 1 d . . . .
H33C H 0.3445 0.5475 1.0984 0.077 Uiso 0.6(2) 1 calc R P C 2
H33D H 0.2770 0.6756 1.0995 0.077 Uiso 0.6(2) 1 calc R P C 2
H33A H 0.3098 0.6674 1.1002 0.077 Uiso 0.4(2) 1 calc R P C 1
H33B H 0.3195 0.5270 1.0974 0.077 Uiso 0.4(2) 1 calc R P C 1
C34A C 0.146(4) 0.547(4) 1.0956(9) 0.067(10) Uani 0.5 1 d . P D 2
H34A H 0.1118 0.5879 1.1168 0.081 Uiso 0.5 1 calc R P D 2
H34B H 0.1603 0.4635 1.1023 0.081 Uiso 0.5 1 calc R P D 2
C34B C 0.109(3) 0.586(3) 1.0973(11) 0.062(11) Uani 0.5 1 d . P D 1
H34C H 0.0983 0.5211 1.1151 0.074 Uiso 0.5 1 calc R P D 1
H34D H 0.0755 0.6598 1.1072 0.074 Uiso 0.5 1 calc R P D 1
C35 C 0.0380(10) 0.5588(13) 1.0593(3) 0.077(4) Uani 1 1 d . . . .
H35C H -0.0303 0.4945 1.0570 0.092 Uiso 0.6(2) 1 calc R P C 2
H35D H -0.0091 0.6357 1.0577 0.092 Uiso 0.6(2) 1 calc R P C 2
H35A H -0.0140 0.4846 1.0600 0.092 Uiso 0.4(2) 1 calc R P C 1
H35B H -0.0280 0.6221 1.0512 0.092 Uiso 0.4(2) 1 calc R P C 1
C36 C 0.1381(10) 0.5477(11) 1.0324(3) 0.068(3) Uani 1 1 d . . . .
H36A H 0.1570 0.4640 1.0278 0.082 Uiso 1 1 calc R . . .
H36B H 0.1020 0.5848 1.0083 0.082 Uiso 1 1 calc R . . .
Dy Dy 0.71660(4) 0.97023(4) 0.83508(2) 0.03861(13) Uani 1 1 d . . . .
N N 0.6810(7) 0.9432(6) 0.89804(17) 0.0390(16) Uani 1 1 d . . . .
O1 O 0.6312(6) 0.9705(6) 0.77048(15) 0.0498(14) Uani 1 1 d . . . .
O2 O 0.2586(6) 0.6050(7) 1.04851(16) 0.0588(17) Uani 1 1 d . . . .
P1 P 0.5186(2) 0.93027(19) 0.89293(5) 0.0363(5) Uani 1 1 d . . . .
P2 P 0.4741(2) 0.7679(2) 0.82494(6) 0.0396(5) Uani 1 1 d . . . .
S S 0.6707(2) 0.7225(2) 0.82601(7) 0.0489(5) Uani 1 1 d . . . .
Si Si 0.7996(2) 0.9380(2) 0.93849(6) 0.0463(6) Uani 1 1 d . . . .
H1A H 1.074(2) 0.935(5) 0.8347(17) 0.04(2) Uiso 1 1 d D . . .
H2A H 0.658(6) 1.276(2) 0.8324(16) 0.05(2) Uiso 1 1 d D . . .
H2B H 0.742(6) 1.169(6) 0.8115(12) 0.07(3) Uiso 1 1 d D . . .
H1B H 0.947(6) 1.008(5) 0.8535(17) 0.07(3) Uiso 1 1 d D . . .
H2C H 0.601(4) 1.134(5) 0.8324(18) 0.10(4) Uiso 1 1 d D . . .
H1C H 0.930(7) 0.863(3) 0.843(2) 0.10(4) Uiso 1 1 d D . . .
H2D H 0.752(5) 1.172(5) 0.8584(10) 0.03(2) Uiso 1 1 d D . . .
H1D H 0.921(7) 0.963(7) 0.8081(10) 0.19(8) Uiso 1 1 d D . . .

loop_
_atom_site_aniso_label
_atom_site_aniso_U_11
_atom_site_aniso_U_22
_atom_site_aniso_U_33
_atom_site_aniso_U_23
_atom_site_aniso_U_13
_atom_site_aniso_U_12
B1 0.034(5) 0.072(9) 0.070(7) -0.007(6) 0.015(5) -0.004(5)
B2 0.070(9) 0.042(6) 0.056(6) 0.002(5) 0.003(6) -0.002(6)
C1 0.037(4) 0.032(4) 0.049(4) 0.002(3) 0.004(4) -0.005(4)
C1A 0.086(7) 0.037(6) 0.052(5) 0.005(4) 0.009(5) -0.003(5)
C2 0.040(4) 0.037(5) 0.038(4) 0.005(3) 0.007(3) 0.002(4)
C3 0.041(5) 0.033(5) 0.056(5) -0.001(4) 0.004(4) -0.001(4)
C4 0.051(6) 0.036(5) 0.068(6) -0.006(4) 0.013(5) -0.001(4)
C5 0.069(7) 0.037(5) 0.061(6) 0.000(4) 0.020(5) 0.006(5)
C6 0.034(5) 0.055(6) 0.069(6) 0.009(5) 0.011(4) 0.001(4)
C7 0.035(4) 0.034(4) 0.059(5) 0.004(4) 0.001(4) -0.003(4)
C8 0.034(4) 0.050(6) 0.037(4) 0.002(4) 0.004(3) 0.000(4)
C9 0.044(5) 0.041(5) 0.048(5) 0.004(4) 0.005(4) 0.003(4)
C10 0.052(5) 0.055(6) 0.055(5) 0.011(4) 0.022(4) -0.001(5)
C11 0.060(6) 0.049(6) 0.044(5) 0.010(4) 0.017(4) -0.003(5)
C12 0.060(6) 0.044(5) 0.045(5) 0.008(4) 0.008(4) 0.006(5)
C13 0.035(5) 0.053(6) 0.049(5) 0.003(4) 0.005(4) -0.003(4)
C14 0.043(5) 0.044(5) 0.043(4) 0.002(4) -0.001(4) -0.009(4)
C15 0.036(5) 0.047(5) 0.053(5) 0.006(4) -0.004(4) -0.008(4)
C16 0.049(5) 0.055(7) 0.063(6) 0.009(5) 0.012(4) -0.002(5)
C17 0.061(6) 0.051(6) 0.063(5) 0.011(5) 0.008(5) -0.012(5)
C19 0.062(6) 0.039(5) 0.051(4) -0.001(4) 0.011(4) -0.004(5)
C20 0.048(5) 0.042(5) 0.043(4) 0.000(4) 0.009(4) -0.015(4)
C21 0.042(5) 0.078(7) 0.046(5) -0.003(5) 0.007(4) 0.001(5)
C22 0.055(6) 0.080(8) 0.061(6) 0.004(5) 0.004(5) -0.013(6)
C23 0.092(9) 0.061(7) 0.051(6) 0.007(5) -0.011(6) -0.027(7)
C24 0.118(11) 0.063(8) 0.045(6) -0.009(5) -0.001(6) -0.009(7)
C25 0.073(7) 0.054(6) 0.056(6) -0.005(5) 0.003(5) 0.007(5)
C26 0.061(7) 0.088(9) 0.082(7) 0.015(6) 0.000(6) 0.032(7)
C27 0.047(6) 0.089(9) 0.061(6) 0.010(5) -0.009(5) -0.018(6)
C28 0.039(5) 0.094(8) 0.047(5) 0.005(5) 0.001(4) -0.012(5)
C29 0.049(6) 0.118(10) 0.054(6) -0.014(6) 0.020(5) -0.001(6)
C30 0.095(9) 0.096(11) 0.056(6) 0.004(6) 0.015(6) -0.015(8)
C31A 0.091(19) 0.051(16) 0.061(13) 0.002(10) -0.033(13) -0.016(13)
C31B 0.13(3) 0.080(19) 0.049(13) 0.004(13) 0.019(14) -0.011(18)
C32 0.076(7) 0.041(6) 0.067(6) 0.007(4) -0.017(5) 0.012(5)
C33 0.057(6) 0.084(8) 0.055(5) -0.013(5) 0.017(5) -0.003(6)
C34A 0.06(2) 0.11(3) 0.031(11) -0.011(15) 0.014(10) 0.005(18)
C34B 0.06(2) 0.06(2) 0.074(17) -0.034(15) 0.037(15) -0.033(16)
C35 0.044(6) 0.114(11) 0.074(6) -0.016(6) 0.013(5) -0.024(6)
C36 0.059(6) 0.085(9) 0.061(6) -0.003(5) 0.012(5) -0.026(6)
Dy 0.03099(19) 0.0425(2) 0.04298(19) 0.0012(2) 0.00708(13) -0.0003(2)
N 0.036(4) 0.038(4) 0.045(3) 0.001(3) 0.010(3) -0.001(3)
O1 0.049(3) 0.053(4) 0.047(3) 0.004(3) 0.006(2) 0.004(3)
O2 0.047(4) 0.079(5) 0.052(3) -0.001(3) 0.011(3) -0.013(4)
P1 0.0276(10) 0.0405(12) 0.0411(10) 0.0009(8) 0.0057(8) -0.0006(9)
P2 0.0345(11) 0.0388(12) 0.0452(11) -0.0002(9) 0.0042(9) -0.0020(10)
S 0.0375(11) 0.0460(13) 0.0632(13) -0.0023(10) 0.0070(10) 0.0054(10)
Si 0.0298(11) 0.0621(18) 0.0461(12) 0.0027(11) 0.0017(9) -0.0004(11)

loop_
_atom_type_symbol
_atom_type_description
_atom_type_scat_dispersion_real
_atom_type_scat_dispersion_imag
_atom_type_scat_source
C C 0.0033 0.0016 'International Tables Vol C Tables 4.2.6.8 and 6.1.1.4'
H H 0.0000 0.0000 'International Tables Vol C Tables 4.2.6.8 and 6.1.1.4'
B B 0.0013 0.0007 'International Tables Vol C Tables 4.2.6.8 and 6.1.1.4'
Dy Dy -0.1892 4.4098 'International Tables Vol C Tables 4.2.6.8 and 6.1.1.4'
N N 0.0061 0.0033 'International Tables Vol C Tables 4.2.6.8 and 6.1.1.4'
O O 0.0106 0.0060 'International Tables Vol C Tables 4.2.6.8 and 6.1.1.4'
P P 0.1023 0.0942 'International Tables Vol C Tables 4.2.6.8 and 6.1.1.4'
S S 0.1246 0.1234 'International Tables Vol C Tables 4.2.6.8 and 6.1.1.4'
Si Si 0.0817 0.0704 'International Tables Vol C Tables 4.2.6.8 and 6.1.1.4'

loop_
_citation_id
_citation_doi
_citation_year
1 10.1039/C4DT04034A 2015

loop_
_geom_angle_atom_site_label_1
_geom_angle_atom_site_label_2
_geom_angle_atom_site_label_3
_geom_angle
Dy B1 H1A 178(4)
Dy B1 H1B 68(3)
Dy B1 H1C 73(4)
Dy B1 H1D 69(4)
H1A B1 H1B 111(2)
H1A B1 H1C 109(2)
H1A B1 H1D 110(2)
H1B B1 H1C 108(2)
H1B B1 H1D 109(2)
H1C B1 H1D 108(2)
Dy B2 H2A 172(4)
Dy B2 H2B 74(4)
Dy B2 H2C 60(4)
Dy B2 H2D 75(3)
H2A B2 H2B 110(2)
H2A B2 H2C 111(2)
H2A B2 H2D 110(2)
H2B B2 H2C 110(2)
H2B B2 H2D 106(2)
H2C B2 H2D 109(2)
Dy C1 H1 115.7
P1 C1 H1 115.7
P1 C1 Dy 85.7(3)
P2 C1 H1 115.7
P2 C1 Dy 95.3(3)
P2 C1 P1 121.8(5)
C17 C1A H1AA 120.6
C19 C1A H1AA 120.6
C19 C1A C17 118.7(9)
C3 C2 P1 119.1(6)
C7 C2 C3 117.3(8)
C7 C2 P1 123.5(7)
C2 C3 H3 118.7
C4 C3 C2 122.6(9)
C4 C3 H3 118.7
C3 C4 H4 120.6
C5 C4 C3 118.9(9)
C5 C4 H4 120.6
C4 C5 H5 119.5
C4 C5 C6 121.1(9)
C6 C5 H5 119.5
C5 C6 H6 120.4
C5 C6 C7 119.2(9)
C7 C6 H6 120.4
C2 C7 C6 120.7(8)
C2 C7 H7 119.7
C6 C7 H7 119.7
C9 C8 P1 122.7(7)
C13 C8 C9 118.6(8)
C13 C8 P1 118.7(6)
C8 C9 H9 120.0
C8 C9 C10 119.9(9)
C10 C9 H9 120.0
C9 C10 H10 119.8
C11 C10 C9 120.4(8)
C11 C10 H10 119.8
C10 C11 H11 120.0
C10 C11 C12 120.0(8)
C12 C11 H11 120.0
C11 C12 H12 119.8
C11 C12 C13 120.4(9)
C13 C12 H12 119.8
C8 C13 H13 119.7
C12 C13 C8 120.6(8)
C12 C13 H13 119.7
C15 C14 C19 119.8(8)
C15 C14 P2 119.2(7)
C19 C14 P2 121.0(7)
C14 C15 H15 120.0
C16 C15 C14 120.1(9)
C16 C15 H15 120.0
C15 C16 H16 119.9
C17 C16 C15 120.1(9)
C17 C16 H16 119.9
C1A C17 H17 119.4
C16 C17 C1A 121.3(9)
C16 C17 H17 119.4
C1A C19 C14 120.0(9)
C1A C19 H19 120.0
C14 C19 H19 120.0
C21 C20 P2 121.5(7)
C25 C20 C21 117.4(8)
C25 C20 P2 120.2(8)
C20 C21 H21 119.3
C22 C21 C20 121.5(9)
C22 C21 H21 119.3
C21 C22 H22 121.4
C21 C22 C23 117.2(11)
C23 C22 H22 121.4
C22 C23 H23 118.8
C24 C23 C22 122.5(10)
C24 C23 H23 118.8
C23 C24 H24 120.5
C23 C24 C25 119.0(11)
C25 C24 H24 120.5
C20 C25 C24 122.4(11)
C20 C25 H25 118.8
C24 C25 H25 118.8
H26A C26 H26B 109.5
H26A C26 H26C 109.5
H26B C26 H26C 109.5
Si C26 H26A 109.5
Si C26 H26B 109.5
Si C26 H26C 109.5
H27A C27 H27B 109.5
H27A C27 H27C 109.5
H27B C27 H27C 109.5
Si C27 H27A 109.5
Si C27 H27B 109.5
Si C27 H27C 109.5
H28A C28 H28B 109.5
H28A C28 H28C 109.5
H28B C28 H28C 109.5
Si C28 H28A 109.5
Si C28 H28B 109.5
Si C28 H28C 109.5
H29A C29 H29B 108.8
C30 C29 H29A 110.7
C30 C29 H29B 110.7
O1 C29 H29A 110.7
O1 C29 H29B 110.7
O1 C29 C30 105.4(9)
C29 C30 H30C 110.5
C29 C30 H30D 110.5
C29 C30 H30A 111.1
C29 C30 H30B 111.1
C29 C30 C31B 103.2(12)
H30C C30 H30D 108.7
H30A C30 H30B 109.1
C31A C30 C29 106.2(12)
C31A C30 H30C 110.5
C31A C30 H30D 110.5
C31B C30 H30A 111.1
C31B C30 H30B 111.1
C30 C31A H31A 110.8
C30 C31A H31B 110.8
C30 C31A C32 104.9(16)
H31A C31A H31B 108.8
C32 C31A H31A 110.8
C32 C31A H31B 110.8
C30 C31B H31C 110.9
C30 C31B H31D 110.9
H31C C31B H31D 108.9
C32 C31B C30 104.4(18)
C32 C31B H31C 110.9
C32 C31B H31D 110.9
C31A C32 H32C 111.0
C31A C32 H32D 111.0
C31B C32 H32A 109.8
C31B C32 H32B 109.8
C31B C32 O1 109.4(16)
H32C C32 H32D 109.0
H32A C32 H32B 108.2
O1 C32 C31A 103.7(12)
O1 C32 H32C 111.0
O1 C32 H32D 111.0
O1 C32 H32A 109.8
O1 C32 H32B 109.8
H33C C33 H33D 108.5
H33A C33 H33B 108.6
C34A C33 H33C 110.3
C34A C33 H33D 110.3
C34A C33 O2 107.2(16)
C34B C33 H33A 110.4
C34B C33 H33B 110.4
O2 C33 H33C 110.3
O2 C33 H33D 110.3
O2 C33 H33A 110.4
O2 C33 H33B 110.4
O2 C33 C34B 106.7(17)
C33 C34A H34A 110.2
C33 C34A H34B 110.2
C33 C34A C35 108(2)
H34A C34A H34B 108.5
C35 C34A H34A 110.2
C35 C34A H34B 110.2
C33 C34B H34C 111.8
C33 C34B H34D 111.8
H34C C34B H34D 109.6
C35 C34B C33 100(2)
C35 C34B H34C 111.8
C35 C34B H34D 111.8
C34A C35 H35C 112.5
C34A C35 H35D 112.5
C34B C35 H35A 109.5
C34B C35 H35B 109.5
H35C C35 H35D 110.0
H35A C35 H35B 108.1
C36 C35 C34A 96.1(14)
C36 C35 C34B 110.8(14)
C36 C35 H35C 112.5
C36 C35 H35D 112.5
C36 C35 H35A 109.5
C36 C35 H35B 109.5
C35 C36 H36A 110.4
C35 C36 H36B 110.4
H36A C36 H36B 108.6
O2 C36 C35 106.5(8)
O2 C36 H36A 110.4
O2 C36 H36B 110.4
B1 Dy B2 103.9(4)
B1 Dy C1 155.5(4)
B1 Dy P1 134.5(3)
B1 Dy P2 127.9(3)
B1 Dy S 91.0(3)
B1 Dy H2B 88.3(12)
B1 Dy H1B 24.5(5)
B1 Dy H2C 128.1(7)
B1 Dy H1C 24.6(5)
B1 Dy H2D 91.3(12)
B1 Dy H1D 24.6(5)
B2 Dy C1 99.5(4)
B2 Dy P1 94.4(3)
B2 Dy P2 127.4(3)
B2 Dy S 163.1(3)
B2 Dy H2B 24.4(5)
B2 Dy H1B 86.2(13)
B2 Dy H2C 24.3(5)
B2 Dy H1C 127.4(9)
B2 Dy H2D 24.4(5)
B2 Dy H1D 98(2)
C1 Dy P1 34.90(17)
C1 Dy P2 31.64(18)
C1 Dy S 66.90(19)
C1 Dy H2B 116.2(12)
C1 Dy H1B 155.2(16)
C1 Dy H2C 75.7(7)
C1 Dy H1C 130.9(6)
C1 Dy H2D 107.7(13)
C1 Dy H1D 155.8(19)
N Dy B1 105.0(3)
N Dy B2 96.8(3)
N Dy C1 64.8(2)
N Dy O1 150.1(2)
N Dy P1 30.67(16)
N Dy P2 79.62(16)
N Dy S 86.58(17)
N Dy H2B 119.4(8)
N Dy H1B 90.6(15)
N Dy H2C 90.7(17)
N Dy H1C 93.0(17)
N Dy H2D 79.9(11)
N Dy H1D 129.5(5)
O1 Dy B1 102.8(3)
O1 Dy B2 87.2(3)
O1 Dy C1 85.2(2)
O1 Dy P1 119.61(15)
O1 Dy P2 74.60(16)
O1 Dy S 81.90(17)
O1 Dy H2B 72.2(12)
O1 Dy H1B 119.3(15)
O1 Dy H2C 80.8(17)
O1 Dy H1C 108.1(19)
O1 Dy H2D 110.6(7)
O1 Dy H1D 78.8(7)
P1 Dy P2 57.24(6)
P1 Dy H2B 118.4(6)
P1 Dy H1B 121.1(15)
P1 Dy H2C 77.5(13)
P1 Dy H1C 117.4(13)
P1 Dy H2D 88.8(13)
P1 Dy H1D 158.6(8)
P2 Dy H2B 135.4(15)
P2 Dy H1B 145.6(15)
P2 Dy H2C 103.2(6)
P2 Dy H1C 105.1(8)
P2 Dy H2D 139.3(13)
P2 Dy H1D 125(2)
S Dy P1 80.06(6)
S Dy P2 36.89(6)
S Dy H2B 153.3(10)
S Dy H1B 110.3(12)
S Dy H2C 139.8(6)
S Dy H1C 68.6(9)
S Dy H2D 166.4(10)
S Dy H1D 93(2)
H2B Dy H1B 78(2)
H2B Dy H2C 42.8(8)
H2B Dy H1C 112.9(13)
H2B Dy H2D 40.2(8)
H2B Dy H1D 76(2)
H1B Dy H2C 109.8(13)
H1B Dy H1C 42.0(8)
H1B Dy H2D 69.0(14)
H1B Dy H1D 42.8(8)
H2C Dy H1C 151.6(11)
H2C Dy H2D 42.5(8)
H2C Dy H1D 119(2)
H1C Dy H2D 110.7(16)
H1C Dy H1D 41.8(8)
H2D Dy H1D 95(3)
P1 N Dy 100.0(3)
P1 N Si 130.1(4)
Si N Dy 129.9(3)
C29 O1 Dy 125.9(5)
C32 O1 C29 108.9(7)
C32 O1 Dy 123.7(5)
C36 O2 C33 108.1(7)
C1 P1 C2 106.1(4)
C1 P1 C8 114.8(4)
C1 P1 Dy 59.4(3)
C2 P1 C8 105.0(4)
C2 P1 Dy 114.2(3)
C8 P1 Dy 140.5(3)
N P1 C1 107.2(4)
N P1 C2 113.6(4)
N P1 C8 110.3(4)
N P1 Dy 49.3(2)
C1 P2 C14 114.2(4)
C1 P2 C20 109.7(4)
C1 P2 Dy 53.0(3)
C1 P2 S 109.3(3)
C14 P2 Dy 148.9(3)
C14 P2 S 111.3(3)
C20 P2 C14 100.4(4)
C20 P2 Dy 110.6(3)
C20 P2 S 111.8(3)
S P2 Dy 59.75(9)
P2 S Dy 83.36(10)
C26 Si C28 107.9(5)
C27 Si C26 109.4(6)
C27 Si C28 108.0(5)
N Si C26 109.4(5)
N Si C27 108.8(4)
N Si C28 113.3(4)

loop_
_geom_bond_atom_site_label_1
_geom_bond_atom_site_label_2
_geom_bond_distance
B1 Dy 2.505(10)
B1 H1A 1.036(18)
B1 H1B 1.041(18)
B1 H1C 1.052(18)
B1 H1D 1.044(18)
B2 Dy 2.511(12)
B2 H2A 1.033(17)
B2 H2B 1.050(18)
B2 H2C 1.036(18)
B2 H2D 1.053(18)
C1 H1 1.0000
C1 Dy 2.652(8)
C1 P1 1.762(8)
C1 P2 1.741(8)
C1A H1AA 0.9500
C1A C17 1.403(15)
C1A C19 1.373(13)
C2 C3 1.398(11)
C2 C7 1.385(11)
C2 P1 1.800(8)
C3 H3 0.9500
C3 C4 1.370(12)
C4 H4 0.9500
C4 C5 1.357(13)
C5 H5 0.9500
C5 C6 1.390(13)
C6 H6 0.9500
C6 C7 1.392(13)
C7 H7 0.9500
C8 C9 1.393(12)
C8 C13 1.392(12)
C8 P1 1.814(9)
C9 H9 0.9500
C9 C10 1.402(12)
C10 H10 0.9500
C10 C11 1.364(13)
C11 H11 0.9500
C11 C12 1.378(13)
C12 H12 0.9500
C12 C13 1.380(12)
C13 H13 0.9500
C14 C15 1.386(12)
C14 C19 1.394(13)
C14 P2 1.824(9)
C15 H15 0.9500
C15 C16 1.373(13)
C16 H16 0.9500
C16 C17 1.352(14)
C17 H17 0.9500
C19 H19 0.9500
C20 C21 1.401(13)
C20 C25 1.369(13)
C20 P2 1.807(8)
C21 H21 0.9500
C21 C22 1.386(13)
C22 H22 0.9500
C22 C23 1.398(16)
C23 H23 0.9500
C23 C24 1.337(17)
C24 H24 0.9500
C24 C25 1.374(14)
C25 H25 0.9500
C26 H26A 0.9800
C26 H26B 0.9800
C26 H26C 0.9800
C26 Si 1.857(11)
C27 H27A 0.9800
C27 H27B 0.9800
C27 H27C 0.9800
C27 Si 1.833(11)
C28 H28A 0.9800
C28 H28B 0.9800
C28 H28C 0.9800
C28 Si 1.865(9)
C29 H29A 0.9900
C29 H29B 0.9900
C29 C30 1.494(15)
C29 O1 1.465(11)
C30 H30C 0.9900
C30 H30D 0.9900
C30 H30A 0.9900
C30 H30B 0.9900
C30 C31A 1.44(3)
C30 C31B 1.58(3)
C31A H31A 0.9900
C31A H31B 0.9900
C31A C32 1.50(2)
C31B H31C 0.9900
C31B H31D 0.9900
C31B C32 1.37(2)
C32 H32C 0.9900
C32 H32D 0.9900
C32 H32A 0.9900
C32 H32B 0.9900
C32 O1 1.451(11)
C33 H33C 0.9900
C33 H33D 0.9900
C33 H33A 0.9900
C33 H33B 0.9900
C33 C34A 1.37(4)
C33 C34B 1.63(3)
C33 O2 1.424(11)
C34A H34A 0.9900
C34A H34B 0.9900
C34A C35 1.58(4)
C34B H34C 0.9900
C34B H34D 0.9900
C34B C35 1.48(4)
C35 H35C 0.9900
C35 H35D 0.9900
C35 H35A 0.9900
C35 H35B 0.9900
C35 C36 1.477(14)
C36 H36A 0.9900
C36 H36B 0.9900
C36 O2 1.411(11)
Dy N 2.365(6)
Dy O1 2.373(5)
Dy P1 3.071(2)
Dy P2 3.304(2)
Dy S 2.873(3)
Dy H2B 2.45(7)
Dy H1B 2.32(6)
Dy H2C 2.19(7)
Dy H1C 2.41(7)
Dy H2D 2.46(6)
Dy H1D 2.35(7)
N P1 1.591(7)
N Si 1.747(7)
P2 S 1.997(3)

loop_
_geom_torsion_atom_site_label_1
_geom_torsion_atom_site_label_2
_geom_torsion_atom_site_label_3
_geom_torsion_atom_site_label_4
_geom_torsion
C2 C3 C4 C5 -0.1(14)
C3 C2 C7 C6 -1.8(12)
C3 C2 P1 C1 -134.9(6)
C3 C2 P1 C8 103.2(7)
C3 C2 P1 Dy -71.7(7)
C3 C2 P1 N -17.4(7)
C3 C4 C5 C6 -4.4(14)
C4 C5 C6 C7 5.7(14)
C5 C6 C7 C2 -2.5(13)
C7 C2 C3 C4 3.1(12)
C7 C2 P1 C1 48.5(8)
C7 C2 P1 C8 -73.4(7)
C7 C2 P1 Dy 111.7(7)
C7 C2 P1 N 166.0(6)
C8 C9 C10 C11 -0.6(14)
C9 C8 C13 C12 0.1(13)
C9 C8 P1 C1 -104.2(8)
C9 C8 P1 C2 11.9(8)
C9 C8 P1 Dy -175.5(5)
C9 C8 P1 N 134.6(7)
C9 C10 C11 C12 0.7(15)
C10 C11 C12 C13 -0.4(14)
C11 C12 C13 C8 -0.1(14)
C13 C8 C9 C10 0.2(13)
C13 C8 P1 C1 74.3(8)
C13 C8 P1 C2 -169.6(7)
C13 C8 P1 Dy 3.0(10)
C13 C8 P1 N -46.8(8)
C14 C15 C16 C17 0.1(14)
C15 C14 C19 C1A 1.6(13)
C15 C14 P2 C1 34.9(8)
C15 C14 P2 C20 -82.3(7)
C15 C14 P2 Dy 92.9(8)
C15 C14 P2 S 159.2(6)
C15 C16 C17 C1A -0.1(15)
C17 C1A C19 C14 -1.6(13)
C19 C1A C17 C16 0.8(14)
C19 C14 C15 C16 -0.8(13)
C19 C14 P2 C1 -147.6(7)
C19 C14 P2 C20 95.1(7)
C19 C14 P2 Dy -89.7(9)
C19 C14 P2 S -23.3(8)
C20 C21 C22 C23 0.3(15)
C21 C20 C25 C24 0.9(15)
C21 C20 P2 C1 -42.2(9)
C21 C20 P2 C14 78.4(8)
C21 C20 P2 Dy -99.0(7)
C21 C20 P2 S -163.5(7)
C21 C22 C23 C24 0.8(17)
C22 C23 C24 C25 -1.1(18)
C23 C24 C25 C20 0.2(18)
C25 C20 C21 C22 -1.2(14)
C25 C20 P2 C1 148.7(8)
C25 C20 P2 C14 -90.8(8)
C25 C20 P2 Dy 91.9(8)
C25 C20 P2 S 27.3(9)
C29 C30 C31A C32 31(2)
C29 C30 C31B C32 -29(2)
C30 C29 O1 C32 -4.5(12)
C30 C29 O1 Dy -171.0(7)
C30 C31A C32 O1 -32.9(19)
C30 C31B C32 O1 27(2)
C31A C32 O1 C29 22.8(15)
C31A C32 O1 Dy -170.3(12)
C31B C32 O1 C29 -15.4(18)
C31B C32 O1 Dy 151.4(16)
C33 C34A C35 C36 33(2)
C33 C34B C35 C36 3(2)
C34A C33 O2 C36 -6(2)
C34A C35 C36 O2 -36.1(19)
C34B C33 O2 C36 -27.1(16)
C34B C35 C36 O2 -20(2)
C35 C36 O2 C33 29.3(12)
Dy C1 P1 C2 108.9(3)
Dy C1 P1 C8 -135.6(3)
Dy C1 P1 N -12.8(4)
Dy C1 P2 C14 146.8(3)
Dy C1 P2 C20 -101.4(4)
Dy C1 P2 S 21.5(3)
Dy N P1 C1 14.6(4)
Dy N P1 C2 -102.3(3)
Dy N P1 C8 140.2(3)
Dy N Si C26 -63.2(6)
Dy N Si C27 56.2(6)
Dy N Si C28 176.3(5)
O1 C29 C30 C31A -16.5(16)
O1 C29 C30 C31B 19.7(17)
O2 C33 C34A C35 -18(3)
O2 C33 C34B C35 14(2)
P1 C1 P2 C14 58.6(6)
P1 C1 P2 C20 170.4(5)
P1 C1 P2 Dy -88.2(5)
P1 C1 P2 S -66.7(5)
P1 C2 C3 C4 -173.7(7)
P1 C2 C7 C6 174.9(7)
P1 C8 C9 C10 178.7(7)
P1 C8 C13 C12 -178.4(7)
P1 N Si C26 116.4(6)
P1 N Si C27 -124.2(6)
P1 N Si C28 -4.1(7)
P2 C1 P1 C2 -157.5(5)
P2 C1 P1 C8 -42.1(7)
P2 C1 P1 Dy 93.6(5)
P2 C1 P1 N 80.8(6)
P2 C14 C15 C16 176.7(7)
P2 C14 C19 C1A -175.9(7)
P2 C20 C21 C22 -170.6(8)
P2 C20 C25 C24 170.5(9)
Si N P1 C1 -165.1(5)
Si N P1 C2 78.0(6)
Si N P1 C8 -39.5(6)
Si N P1 Dy -179.7(7)
